data_2015531
loop_
_publ_author_name
'Damian, Emiliana'
'Eriksson, Lars'
'Sandstr\"om, Magnus'

_publ_section_title
;
 Sodium trichloromethanesulfonate monohydrate
;
_journal_coeditor_code BC3009
_journal_issue 9
_journal_name_full 'Acta Crystallographica Section C'
_journal_page_first m419
_journal_page_last m420
_journal_paper_doi 10.1107/S0108270106026448
_journal_volume 62
_journal_year 2006
_chemical_formula_iupac 'Na +, C Cl3 O3 S -, H2 O1'
_chemical_formula_moiety 'Na +, C Cl3 O3 S -, H2 O1'
_chemical_formula_sum 'C H2 Cl3 Na O4 S'
_chemical_formula_weight 239.43
_chemical_name_systematic
;
Sodium trichloromethanesulfonate monohydrate
;
_space_group_IT_number 14
_symmetry_cell_setting monoclinic
_symmetry_space_group_name_Hall '-P 2yab'
_symmetry_space_group_name_H-M 'P 1 21/a 1'
_atom_sites_solution_hydrogens difmap
_atom_sites_solution_primary direct
_atom_sites_solution_secondary difmap
_audit_creation_method 'Manual editing of cif file from SHELXL-97'
_cell_angle_alpha 90.00
_cell_angle_beta 103.24(8)
_cell_angle_gamma 90.00
_cell_formula_units_Z 4
_cell_length_a 10.727(7)
_cell_length_b 5.828(3)
_cell_length_c 12.613(9)
_cell_measurement_reflns_used 221
_cell_measurement_temperature 291(2)
_cell_measurement_theta_max 27.1
_cell_measurement_theta_min 3.5
_cell_volume 767.6(9)
_computing_cell_refinement 'CELL in IPDS Software (Stoe & Cie, 1997)'
_computing_data_collection 'EXPOSE in IPDS Software (Stoe & Cie, 1997)'
_computing_data_reduction 'INTEGRATE in IPDS Software (Stoe & Cie, 1997)'
_computing_molecular_graphics 'DIAMOND (Bergerhoff, 1996)'
_computing_publication_material 'SHELXL97 (Sheldrick, 1997) and PLATON (Spek, 2003)'
_computing_structure_refinement 'SHELXL97 (Sheldrick, 1997)'
_computing_structure_solution 'SHELXS97 (Sheldrick, 1997)'
_diffrn_ambient_temperature 291(2)
_diffrn_detector_area_resol_mean 6.67
_diffrn_measured_fraction_theta_full 0.992
_diffrn_measured_fraction_theta_max 0.992
_diffrn_measurement_device_type 'Stoe IPDS'
_diffrn_measurement_method \f
_diffrn_radiation_monochromator graphite
_diffrn_radiation_source 'fine-focus sealed tube'
_diffrn_radiation_type MoK\a
_diffrn_radiation_wavelength 0.71073
_diffrn_reflns_av_R_equivalents 0.0999
_diffrn_reflns_av_sigmaI/netI 0.0686
_diffrn_reflns_limit_h_max 14
_diffrn_reflns_limit_h_min -14
_diffrn_reflns_limit_k_max 7
_diffrn_reflns_limit_k_min -7
_diffrn_reflns_limit_l_max 16
_diffrn_reflns_limit_l_min -16
_diffrn_reflns_number 6794
_diffrn_reflns_theta_full 27.84
_diffrn_reflns_theta_max 27.84
_diffrn_reflns_theta_min 3.32
_diffrn_standards_number 0
_exptl_absorpt_coefficient_mu 1.472
_exptl_absorpt_correction_T_max 0.9531
_exptl_absorpt_correction_T_min 0.5787
_exptl_absorpt_correction_type numerical
_exptl_absorpt_process_details
;
(X-RED; Stoe & Cie, 1997)
;
_exptl_crystal_colour colourless
_exptl_crystal_density_diffrn 2.072
_exptl_crystal_density_method 'not measured'
_exptl_crystal_description 'pentagonal prism'
_exptl_crystal_F_000 472
_exptl_crystal_size_max 0.5
_exptl_crystal_size_mid 0.3
_exptl_crystal_size_min 0.1
_refine_diff_density_max 0.860
_refine_diff_density_min -0.428
_refine_ls_extinction_method none
_refine_ls_goodness_of_fit_ref 0.962
_refine_ls_hydrogen_treatment refall
_refine_ls_matrix_type full
_refine_ls_number_parameters 99
_refine_ls_number_reflns 1805
_refine_ls_number_restraints 0
_refine_ls_restrained_S_all 0.962
_refine_ls_R_factor_all 0.0690
_refine_ls_R_factor_gt 0.0476
_refine_ls_shift/su_max 0.000
_refine_ls_shift/su_mean 0.000
_refine_ls_structure_factor_coef Fsqd
_refine_ls_weighting_details 'calc w=1/[\s^2^(Fo^2^)+(0.0767P)^2^] where P=(Fo^2^+2Fc^2^)/3'
_refine_ls_weighting_scheme calc
_refine_ls_wR_factor_gt 0.1171
_refine_ls_wR_factor_ref 0.1266
_reflns_number_gt 1312
_reflns_number_total 1805
_reflns_threshold_expression I>2\s(I)
_cod_data_source_file bc3009.cif
_cod_data_source_block I
_cod_original_sg_symbol_H-M 'P 21/a'
_cod_database_code 2015531
_cod_database_fobs_code 2015531

loop_
_symmetry_equiv_pos_as_xyz
'x, y, z'
'-x+1/2, y+1/2, -z'
'-x, -y, -z'
'x-1/2, -y-1/2, z'

loop_
_atom_site_type_symbol
_atom_site_label
_atom_site_fract_x
_atom_site_fract_y
_atom_site_fract_z
_atom_site_U_iso_or_equiv
_atom_site_adp_type
_atom_site_calc_flag
_atom_site_occupancy
S S 0.05676(7) 0.04739(11) 0.17539(7) 0.0266(2) Uani d 1
O O1 -0.0697(2) 0.1198(4) 0.1188(2) 0.0379(6) Uani d 1
O O2 0.1600(2) 0.1947(4) 0.1607(2) 0.0401(6) Uani d 1
O O3 0.0811(2) -0.1956(4) 0.1632(2) 0.0333(5) Uani d 1
C C 0.0572(3) 0.0779(5) 0.3212(3) 0.0317(7) Uani d 1
Cl Cl1 -0.07508(10) -0.07896(17) 0.34637(9) 0.0490(3) Uani d 1
Cl Cl2 0.20084(10) -0.02867(19) 0.40237(9) 0.0544(3) Uani d 1
Cl Cl3 0.03900(10) 0.37046(15) 0.35018(9) 0.0504(3) Uani d 1
Na Na -0.27893(13) -0.0510(2) 0.09992(13) 0.0393(4) Uani d 1
O O4 -0.3336(3) 0.1051(4) -0.0781(2) 0.0391(6) Uani d 1
H H41 -0.409(5) 0.124(7) -0.116(4) 0.045(12) Uiso d 1
H H42 -0.315(5) 0.003(9) -0.107(4) 0.057(16) Uiso d 1

loop_
_atom_site_aniso_label
_atom_site_aniso_U_11
_atom_site_aniso_U_22
_atom_site_aniso_U_33
_atom_site_aniso_U_12
_atom_site_aniso_U_13
_atom_site_aniso_U_23
S 0.0232(4) 0.0190(4) 0.0403(5) -0.0016(3) 0.0132(3) -0.0001(3)
O1 0.0295(12) 0.0314(12) 0.0515(15) 0.0041(9) 0.0066(10) 0.0024(11)
O2 0.0377(13) 0.0285(12) 0.0617(17) -0.0095(9) 0.0271(12) -0.0012(11)
O3 0.0315(11) 0.0195(10) 0.0525(15) 0.0002(8) 0.0170(10) -0.0057(10)
C 0.0335(16) 0.0222(13) 0.0419(18) 0.0024(12) 0.0142(14) -0.0014(13)
Cl1 0.0537(6) 0.0431(5) 0.0606(6) -0.0089(4) 0.0349(5) 0.0012(4)
Cl2 0.0479(6) 0.0595(6) 0.0507(6) 0.0182(4) 0.0007(4) -0.0009(5)
Cl3 0.0650(6) 0.0248(4) 0.0639(7) 0.0042(4) 0.0201(5) -0.0117(4)
Na 0.0325(7) 0.0251(6) 0.0652(10) 0.0040(5) 0.0211(7) 0.0080(6)
O4 0.0313(13) 0.0244(12) 0.0607(18) 0.0029(9) 0.0087(12) -0.0037(11)

loop_
_atom_type_symbol
_atom_type_description
_atom_type_scat_dispersion_real
_atom_type_scat_dispersion_imag
_atom_type_scat_source
C C 0.0033 0.0016 'International Tables Vol C Tables 4.2.6.8 and 6.1.1.4'
Cl Cl 0.1484 0.1585 'International Tables Vol C Tables 4.2.6.8 and 6.1.1.4'
S S 0.1246 0.1234 'International Tables Vol C Tables 4.2.6.8 and 6.1.1.4'
O O 0.0106 0.0060 'International Tables Vol C Tables 4.2.6.8 and 6.1.1.4'
Na Na 0.0362 0.0249 'International Tables Vol C Tables 4.2.6.8 and 6.1.1.4'
H H 0.0000 0.0000 'International Tables Vol C Tables 4.2.6.8 and 6.1.1.4'

loop_
_geom_angle_atom_site_label_1
_geom_angle_atom_site_label_2
_geom_angle_atom_site_label_3
_geom_angle_site_symmetry_1
_geom_angle_site_symmetry_3
_geom_angle
_geom_angle_publ_flag
O1 S O2 . . 115.05(15) yes
O1 S O3 . . 113.80(14) yes
O2 S O3 . . 113.77(13) yes
O1 S C . . 104.58(17) yes
O2 S C . . 104.09(16) yes
O3 S C . . 103.84(14) yes
S O1 Na . . 132.41(15) ?
S O2 Na . 4_665 147.40(16) ?
S O3 Na . 4_655 141.68(13) ?
Cl2 C Cl3 . . 110.18(19) yes
Cl2 C Cl1 . . 110.11(19) yes
Cl3 C Cl1 . . 109.25(17) yes
Cl2 C S . . 110.37(18) ?
Cl3 C S . . 108.92(18) ?
Cl1 C S . . 107.97(19) ?
O2 Na O4 4_565 . 86.72(11) ?
O2 Na O3 4_565 4 101.21(10) ?
O4 Na O3 . 4 121.34(12) ?
O2 Na O4 4_565 2_445 164.20(12) ?
O4 Na O4 . 2_445 103.58(9) ?
O3 Na O4 4 2_445 83.81(10) ?
O2 Na O1 4_565 . 85.76(10) ?
O4 Na O1 . . 87.58(12) ?
O3 Na O1 4 . 150.33(11) ?
O4 Na O1 2_445 . 82.80(10) ?
O2 Na Na 4_565 2_445 160.53(10) ?
O4 Na Na . 2_445 73.89(10) ?
O3 Na Na 4 2_445 87.72(8) ?
O4 Na Na 2_445 2_445 32.74(8) ?
O1 Na Na . 2_445 95.04(9) ?
O2 Na Na 4_565 2_455 69.96(7) ?
O4 Na Na . 2_455 33.05(7) ?
O3 Na Na 4 2_455 150.34(9) ?
O4 Na Na 2_445 2_455 112.57(10) ?
O1 Na Na . 2_455 59.10(8) ?
Na Na Na 2_445 2_455 93.72(8) ?
O2 Na H42 4_565 . 103.5(12) ?
O4 Na H42 . . 16.8(12) ?
O3 Na H42 4 . 117.3(11) ?
O4 Na H42 2_445 . 87.1(12) ?
O1 Na H42 . . 88.3(11) ?
Na Na H42 2_445 . 57.2(12) ?
Na Na H42 2_455 . 43.8(11) ?
Na O4 Na . 2_455 114.21(13) ?
Na O4 H41 . . 125(3) ?
Na O4 H41 2_455 . 106(3) ?
Na O4 H42 . . 97(4) ?
Na O4 H42 2_455 . 115(4) ?
H41 O4 H42 . . 99(5) ?

loop_
_geom_bond_atom_site_label_1
_geom_bond_atom_site_label_2
_geom_bond_site_symmetry_2
_geom_bond_distance
_geom_bond_publ_flag
S O1 . 1.444(3) yes
S O2 . 1.446(2) yes
S O3 . 1.455(2) yes
S C . 1.847(4) yes
O1 Na . 2.417(3) .
O2 Na 4_665 2.358(3) .
O3 Na 4_655 2.371(3) .
C Cl2 . 1.757(4) yes
C Cl3 . 1.764(3) yes
C Cl1 . 1.777(3) yes
Na O2 4_565 2.358(3) .
Na O4 . 2.368(4) .
Na O3 4 2.371(3) .
Na O4 2_445 2.388(3) .
Na Na 2_445 3.993(3) .
Na Na 2_455 3.993(3) .
Na H42 . 2.57(5) .
O4 Na 2_455 2.388(3) .
O4 H41 . 0.85(5) .
O4 H42 . 0.74(5) .

loop_
_geom_hbond_atom_site_label_D
_geom_hbond_atom_site_label_H
_geom_hbond_atom_site_label_A
_geom_hbond_site_symmetry_A
_geom_hbond_distance_DH
_geom_hbond_distance_HA
_geom_hbond_distance_DA
_geom_hbond_angle_DHA
_geom_hbond_publ_flag
O4 H41 O3 2_455 0.85(5) 2.09(5) 2.871(4) 153(4) yes
O4 H42 O1 2_445 0.75(5) 2.54(5) 3.016(4) 123(5) yes
O4 H42 O2 3_555 0.75(5) 2.25(5) 2.915(4) 148(5) yes
